data_4327872
loop_
_publ_author_name
'Alexander S. Filatov'
'Margaret Napier'
'Volodimir D. Vreshch'
'Natalie J. Sumner'
'Evgeny V. Dikarev'
'Marina A. Petrukhina'

_publ_contact_author_address
;
Department of Chemistry
University at Albany
1400 Washington ave
Albany NY 12222
USA
;
_publ_contact_author_email marina@albany.edu
_publ_contact_author_fax 518-442-3462
_publ_contact_author_name
;
 Dikarev, Evgeny V.
;
_publ_contact_author_phone 518-442-4406
_publ_section_title
;
 From Solid State to Solution: Advancing Chemistry of Bi-Bi and Bi-Rh
 Paddlewheel Carboxylates
;
_journal_name_full 'Inorganic Chemistry'
_journal_page_first 566
_journal_page_last 571
_journal_paper_doi 10.1021/ic202089p
_journal_volume 51
_journal_year 2012
_chemical_formula_moiety 'C12 Bi F20 O8 Rh'
_chemical_formula_sum 'C12 Bi F20 O8 Rh'
_chemical_formula_weight 964.01
_chemical_name_systematic
; 
 tetrakis(\m~2~-pentafluoropropionato-O,O')-bismuth-rhodium(II,II) 
;
_space_group_IT_number 14
_symmetry_cell_setting monoclinic
_symmetry_Int_Tables_number 14
_symmetry_space_group_name_Hall '-P 2ybc'
_symmetry_space_group_name_H-M 'P 1 21/c 1'
_atom_sites_solution_hydrogens none
_atom_sites_solution_primary direct
_atom_sites_solution_secondary difmap
_audit_creation_method SHELXL-97
_cell_angle_alpha 90.00
_cell_angle_beta 96.576(2)
_cell_angle_gamma 90.00
_cell_formula_units_Z 4
_cell_length_a 20.118(3)
_cell_length_b 11.5453(17)
_cell_length_c 9.8458(14)
_cell_measurement_reflns_used 5784
_cell_measurement_temperature 100(2)
_cell_measurement_theta_max 26.01
_cell_measurement_theta_min 2.68
_cell_volume 2271.8(6)
_computing_cell_refinement 'SAINT Ver. 6.22  (Bruker-AXS, 2003)'
_computing_data_collection 'SMART Ver. 5.622 (Bruker-AXS, 2003)'
_computing_data_reduction 'SAINT Ver. 6.22'
_computing_molecular_graphics 'SHELXTL Ver. 6.14'
_computing_publication_material 'SHELXTL Ver. 6.14'
_computing_structure_refinement 'SHELXTL Ver. 6.14'
_computing_structure_solution 'SHELXTL Ver. 6.14 (Bruker-AXS, 2003)'
_diffrn_ambient_temperature 100(2)
_diffrn_measured_fraction_theta_full 0.999
_diffrn_measured_fraction_theta_max 0.998
_diffrn_measurement_device_type 'Bruker SMART APEX CCD area-detector'
_diffrn_measurement_method '0.30\% \w scans'
_diffrn_radiation_monochromator graphite
_diffrn_radiation_source 'fine-focus sealed tube'
_diffrn_radiation_type Mo-K\a
_diffrn_radiation_wavelength 0.71073
_diffrn_reflns_av_R_equivalents 0.0316
_diffrn_reflns_av_sigmaI/netI 0.0289
_diffrn_reflns_limit_h_max 23
_diffrn_reflns_limit_h_min -24
_diffrn_reflns_limit_k_max 14
_diffrn_reflns_limit_k_min -14
_diffrn_reflns_limit_l_max 12
_diffrn_reflns_limit_l_min -12
_diffrn_reflns_number 16860
_diffrn_reflns_theta_full 25.00
_diffrn_reflns_theta_max 26.01
_diffrn_reflns_theta_min 2.04
_exptl_absorpt_coefficient_mu 8.666
_exptl_absorpt_correction_T_max 0.7231
_exptl_absorpt_correction_T_min 0.1808
_exptl_absorpt_correction_type multi-scan
_exptl_absorpt_process_details
;
SADABS  (Bruker-AXS, 2003)
;
_exptl_crystal_colour yellow
_exptl_crystal_density_diffrn 2.819
_exptl_crystal_description plate
_exptl_crystal_F_000 1776
_exptl_crystal_size_max 0.30
_exptl_crystal_size_mid 0.18
_exptl_crystal_size_min 0.04
_refine_diff_density_max 2.946
_refine_diff_density_min -1.247
_refine_diff_density_rms 0.177
_refine_ls_extinction_method none
_refine_ls_goodness_of_fit_ref 1.023
_refine_ls_hydrogen_treatment none
_refine_ls_matrix_type full
_refine_ls_number_parameters 379
_refine_ls_number_reflns 4462
_refine_ls_number_restraints 0
_refine_ls_restrained_S_all 1.023
_refine_ls_R_factor_all 0.0355
_refine_ls_R_factor_gt 0.0292
_refine_ls_shift/su_max 0.002
_refine_ls_shift/su_mean 0.000
_refine_ls_structure_factor_coef Fsqd
_refine_ls_weighting_details 'calc w=1/[\s^2^(Fo^2^)+(0.0525P)^2^+0.0000P] where P=(Fo^2^+2Fc^2^)/3'
_refine_ls_weighting_scheme calc
_refine_ls_wR_factor_gt 0.0703
_refine_ls_wR_factor_ref 0.0743
_reflns_number_gt 3933
_reflns_number_total 4462
_reflns_threshold_expression I>2\s(I)
_cod_data_source_file ic202089p_si_002_4.cif
_cod_data_source_block 3
_cod_original_sg_symbol_Hall '-P 2ybc     '
_cod_original_sg_symbol_H-M 'P 1 21/c 1 '
_cod_database_code 4327872

loop_
_symmetry_equiv_pos_as_xyz
'x, y, z'
'-x, y+1/2, -z+1/2'
'-x, -y, -z'
'x, -y-1/2, z-1/2'

loop_
_atom_site_label
_atom_site_type_symbol
_atom_site_fract_x
_atom_site_fract_y
_atom_site_fract_z
_atom_site_U_iso_or_equiv
_atom_site_adp_type
_atom_site_occupancy
_atom_site_symmetry_multiplicity
_atom_site_calc_flag
Rh1 Rh 0.736586(19) 0.64244(3) 0.65485(3) 0.01683(10) Uani 1 1 d
Bi1 Bi 0.705260(9) 0.602782(15) 0.895850(16) 0.01799(8) Uani 1 1 d
O1 O 0.78371(17) 0.7944(3) 0.7042(3) 0.0201(7) Uani 1 1 d
O2 O 0.65231(17) 0.7406(3) 0.6027(3) 0.0214(7) Uani 1 1 d
O3 O 0.69244(17) 0.4922(3) 0.5874(3) 0.0212(7) Uani 1 1 d
O4 O 0.82415(16) 0.5571(3) 0.6958(3) 0.0214(7) Uani 1 1 d
O5 O 0.75921(16) 0.8056(3) 0.9225(3) 0.0193(7) Uani 1 1 d
O6 O 0.60591(18) 0.7036(3) 0.7969(3) 0.0250(8) Uani 1 1 d
O7 O 0.65446(19) 0.4402(3) 0.7875(3) 0.0261(8) Uani 1 1 d
O8 O 0.8057(2) 0.4923(4) 0.9050(4) 0.0373(10) Uani 1 1 d
C1 C 0.7854(2) 0.8413(4) 0.8208(5) 0.0204(10) Uani 1 1 d
C2 C 0.8269(3) 0.9547(4) 0.8324(5) 0.0213(10) Uani 1 1 d
C3 C 0.9017(3) 0.9297(5) 0.8657(6) 0.0312(12) Uani 1 1 d
C4 C 0.6093(2) 0.7538(4) 0.6858(5) 0.0192(10) Uani 1 1 d
C5 C 0.5558(2) 0.8490(5) 0.6495(5) 0.0224(11) Uani 1 1 d
C6 C 0.5572(3) 0.9415(5) 0.7633(5) 0.0305(12) Uani 1 1 d
C7 C 0.6645(3) 0.4247(4) 0.6656(5) 0.0221(10) Uani 1 1 d
C8 C 0.6442(3) 0.3054(4) 0.6030(5) 0.0217(10) Uani 1 1 d
C9 C 0.7019(3) 0.2188(4) 0.6261(5) 0.0250(11) Uani 1 1 d
C10 C 0.8396(3) 0.5021(4) 0.8070(5) 0.0233(11) Uani 1 1 d
C11 C 0.9081(3) 0.4418(5) 0.8178(5) 0.0289(12) Uani 1 1 d
C12 C 0.9144(3) 0.3339(5) 0.9108(6) 0.0359(14) Uani 1 1 d
F1 F 0.81754(16) 1.0125(3) 0.7118(3) 0.0312(7) Uani 1 1 d
F2 F 0.80692(15) 1.0242(2) 0.9294(3) 0.0257(6) Uani 1 1 d
F3 F 0.93664(17) 1.0276(3) 0.8861(4) 0.0458(9) Uani 1 1 d
F4 F 0.91223(18) 0.8649(3) 0.9785(4) 0.0480(9) Uani 1 1 d
F5 F 0.92474(18) 0.8723(3) 0.7625(4) 0.0534(11) Uani 1 1 d
F6 F 0.56664(16) 0.9056(3) 0.5339(3) 0.0288(7) Uani 1 1 d
F7 F 0.49472(14) 0.8000(3) 0.6302(3) 0.0334(7) Uani 1 1 d
F8 F 0.5358(2) 0.8993(3) 0.8769(3) 0.0429(9) Uani 1 1 d
F9 F 0.51882(19) 1.0311(3) 0.7218(3) 0.0433(9) Uani 1 1 d
F10 F 0.61952(18) 0.9781(3) 0.7939(4) 0.0416(8) Uani 1 1 d
F11 F 0.62617(16) 0.3147(3) 0.4672(3) 0.0302(7) Uani 1 1 d
F12 F 0.59237(15) 0.2618(3) 0.6609(3) 0.0299(7) Uani 1 1 d
F13 F 0.72325(17) 0.2101(3) 0.7592(3) 0.0376(8) Uani 1 1 d
F14 F 0.75349(16) 0.2511(3) 0.5618(3) 0.0386(8) Uani 1 1 d
F15 F 0.68266(19) 0.1132(2) 0.5819(3) 0.0373(8) Uani 1 1 d
F16 F 0.92248(19) 0.4089(3) 0.6935(4) 0.0524(11) Uani 1 1 d
F17 F 0.95513(18) 0.5188(3) 0.8674(4) 0.0508(10) Uani 1 1 d
F18 F 0.9104(2) 0.3619(4) 1.0397(4) 0.0553(11) Uani 1 1 d
F19 F 0.86646(19) 0.2597(3) 0.8689(5) 0.0609(12) Uani 1 1 d
F20 F 0.97296(17) 0.2826(3) 0.9028(4) 0.0465(9) Uani 1 1 d

loop_
_atom_site_aniso_label
_atom_site_aniso_U_11
_atom_site_aniso_U_22
_atom_site_aniso_U_33
_atom_site_aniso_U_23
_atom_site_aniso_U_13
_atom_site_aniso_U_12
Rh1 0.0252(2) 0.0159(2) 0.00957(18) -0.00007(13) 0.00305(14) -0.00014(15)
Bi1 0.02916(13) 0.01567(12) 0.00959(11) 0.00021(6) 0.00417(7) -0.00017(7)
O1 0.0304(19) 0.0201(18) 0.0107(15) -0.0004(13) 0.0057(13) -0.0030(14)
O2 0.0276(19) 0.0222(18) 0.0148(16) 0.0007(13) 0.0041(14) 0.0026(14)
O3 0.0315(19) 0.0190(18) 0.0133(16) 0.0011(13) 0.0030(14) -0.0012(14)
O4 0.0262(19) 0.0225(18) 0.0155(16) 0.0014(14) 0.0022(13) 0.0013(15)
O5 0.0287(19) 0.0184(17) 0.0109(15) 0.0003(12) 0.0021(13) -0.0018(14)
O6 0.035(2) 0.026(2) 0.0150(17) 0.0074(14) 0.0081(15) 0.0029(16)
O7 0.042(2) 0.0224(18) 0.0161(17) -0.0044(14) 0.0115(15) -0.0068(17)
O8 0.043(2) 0.048(3) 0.023(2) 0.0155(17) 0.0104(17) 0.020(2)
C1 0.024(3) 0.021(3) 0.015(2) -0.0006(19) -0.0006(19) -0.001(2)
C2 0.032(3) 0.020(3) 0.013(2) -0.0035(18) 0.0065(19) -0.001(2)
C3 0.029(3) 0.030(3) 0.037(3) -0.002(2) 0.011(2) 0.002(2)
C4 0.023(3) 0.021(3) 0.014(2) -0.0021(18) 0.0017(18) -0.003(2)
C5 0.024(3) 0.031(3) 0.012(2) 0.000(2) 0.0027(19) -0.001(2)
C6 0.048(4) 0.025(3) 0.017(3) -0.001(2) 0.003(2) 0.008(3)
C7 0.027(3) 0.019(2) 0.019(2) -0.0007(19) 0.001(2) -0.001(2)
C8 0.029(3) 0.021(3) 0.015(2) -0.0033(19) 0.0032(19) -0.004(2)
C9 0.031(3) 0.024(3) 0.020(2) -0.002(2) 0.003(2) 0.000(2)
C10 0.034(3) 0.019(3) 0.016(2) 0.0031(19) 0.001(2) 0.001(2)
C11 0.032(3) 0.032(3) 0.024(3) 0.007(2) 0.005(2) -0.001(2)
C12 0.026(3) 0.038(4) 0.045(4) 0.016(3) 0.007(3) 0.004(3)
F1 0.054(2) 0.0237(16) 0.0158(14) 0.0036(12) 0.0063(13) -0.0106(14)
F2 0.0395(17) 0.0211(15) 0.0173(14) -0.0031(11) 0.0072(12) -0.0014(13)
F3 0.0350(19) 0.038(2) 0.064(2) -0.0132(17) 0.0042(17) -0.0138(16)
F4 0.041(2) 0.046(2) 0.055(2) 0.0087(19) -0.0058(18) 0.0101(17)
F5 0.035(2) 0.063(3) 0.066(3) -0.035(2) 0.0185(18) -0.0034(18)
F6 0.0377(18) 0.0357(19) 0.0138(14) 0.0073(12) 0.0065(13) 0.0129(13)
F7 0.0238(16) 0.042(2) 0.0339(17) -0.0037(14) 0.0005(13) -0.0044(14)
F8 0.067(3) 0.045(2) 0.0189(17) -0.0012(13) 0.0171(16) 0.0144(17)
F9 0.064(2) 0.036(2) 0.0293(18) -0.0003(14) 0.0017(16) 0.0240(17)
F10 0.050(2) 0.0317(19) 0.041(2) -0.0089(15) -0.0060(16) -0.0068(16)
F11 0.0469(19) 0.0267(16) 0.0154(14) -0.0020(12) -0.0030(13) -0.0058(14)
F12 0.0341(17) 0.0284(17) 0.0291(16) -0.0058(13) 0.0112(13) -0.0110(13)
F13 0.055(2) 0.0368(19) 0.0193(15) -0.0017(13) -0.0031(14) 0.0126(16)
F14 0.0392(19) 0.0339(19) 0.046(2) 0.0037(15) 0.0184(16) 0.0080(15)
F15 0.059(2) 0.0199(17) 0.0334(18) -0.0092(13) 0.0051(16) 0.0000(14)
F16 0.052(2) 0.080(3) 0.0270(19) 0.0084(17) 0.0118(17) 0.033(2)
F17 0.037(2) 0.038(2) 0.074(3) 0.0130(19) -0.0075(18) -0.0070(16)
F18 0.052(2) 0.082(3) 0.033(2) 0.026(2) 0.0071(17) 0.022(2)
F19 0.041(2) 0.031(2) 0.111(4) 0.006(2) 0.011(2) -0.0025(17)
F20 0.0334(19) 0.045(2) 0.063(2) 0.0182(18) 0.0108(17) 0.0163(16)

loop_
_atom_type_symbol
_atom_type_description
_atom_type_scat_dispersion_real
_atom_type_scat_dispersion_imag
_atom_type_scat_source
C C 0.0033 0.0016 'International Tables Vol C Tables 4.2.6.8 and 6.1.1.4'
O O 0.0106 0.0060 'International Tables Vol C Tables 4.2.6.8 and 6.1.1.4'
F F 0.0171 0.0103 'International Tables Vol C Tables 4.2.6.8 and 6.1.1.4'
Rh Rh -1.1178 0.9187 'International Tables Vol C Tables 4.2.6.8 and 6.1.1.4'
Bi Bi -4.1077 10.2566 'International Tables Vol C Tables 4.2.6.8 and 6.1.1.4'

loop_
_geom_angle_atom_site_label_1
_geom_angle_atom_site_label_2
_geom_angle_atom_site_label_3
_geom_angle
_geom_angle_site_symmetry_1
_geom_angle_site_symmetry_3
O4 Rh1 O3 89.28(14) . .
O4 Rh1 O1 90.07(14) . .
O3 Rh1 O1 174.47(13) . .
O4 Rh1 O2 174.46(14) . .
O3 Rh1 O2 94.13(14) . .
O1 Rh1 O2 86.11(13) . .
O4 Rh1 O5 93.14(12) . 4_575
O3 Rh1 O5 91.43(12) . 4_575
O1 Rh1 O5 83.12(11) . 4_575
O2 Rh1 O5 82.41(12) . 4_575
O4 Rh1 Bi1 91.68(9) . .
O3 Rh1 Bi1 90.31(9) . .
O1 Rh1 Bi1 95.20(9) . .
O2 Rh1 Bi1 92.67(9) . .
O5 Rh1 Bi1 174.89(8) 4_575 .
O7 Bi1 O8 84.94(14) . .
O7 Bi1 O6 84.53(12) . .
O8 Bi1 O6 158.58(12) . .
O7 Bi1 Rh1 82.07(8) . .
O8 Bi1 Rh1 80.42(8) . .
O6 Bi1 Rh1 79.68(8) . .
O7 Bi1 O5 158.78(11) . .
O8 Bi1 O5 97.87(13) . .
O6 Bi1 O5 85.58(11) . .
Rh1 Bi1 O5 77.71(7) . .
C1 O1 Rh1 123.4(3) . .
C4 O2 Rh1 120.7(3) . .
C7 O3 Rh1 122.3(3) . .
C10 O4 Rh1 122.5(3) . .
C1 O5 Rh1 143.4(3) . 4_576
C1 O5 Bi1 115.3(3) . .
Rh1 O5 Bi1 101.28(11) 4_576 .
C4 O6 Bi1 116.9(3) . .
C7 O7 Bi1 116.2(3) . .
C10 O8 Bi1 117.3(3) . .
O5 C1 O1 127.9(4) . .
O5 C1 C2 119.4(4) . .
O1 C1 C2 112.7(4) . .
F2 C2 F1 107.8(4) . .
F2 C2 C3 109.1(4) . .
F1 C2 C3 108.4(4) . .
F2 C2 C1 110.8(4) . .
F1 C2 C1 109.3(4) . .
C3 C2 C1 111.4(4) . .
F3 C3 F4 108.6(5) . .
F3 C3 F5 108.2(5) . .
F4 C3 F5 108.6(5) . .
F3 C3 C2 111.1(5) . .
F4 C3 C2 110.0(4) . .
F5 C3 C2 110.4(4) . .
O6 C4 O2 128.4(5) . .
O6 C4 C5 115.2(4) . .
O2 C4 C5 116.3(4) . .
F7 C5 F6 108.5(4) . .
F7 C5 C6 109.4(4) . .
F6 C5 C6 106.5(4) . .
F7 C5 C4 109.4(4) . .
F6 C5 C4 111.3(4) . .
C6 C5 C4 111.6(4) . .
F10 C6 F9 108.9(5) . .
F10 C6 F8 108.3(4) . .
F9 C6 F8 108.1(4) . .
F10 C6 C5 108.9(4) . .
F9 C6 C5 110.7(4) . .
F8 C6 C5 111.9(4) . .
O7 C7 O3 128.6(5) . .
O7 C7 C8 116.4(4) . .
O3 C7 C8 114.9(4) . .
F12 C8 F11 108.5(4) . .
F12 C8 C9 107.8(4) . .
F11 C8 C9 108.2(4) . .
F12 C8 C7 110.4(4) . .
F11 C8 C7 110.7(4) . .
C9 C8 C7 111.2(4) . .
F14 C9 F13 107.9(4) . .
F14 C9 F15 108.3(4) . .
F13 C9 F15 107.4(4) . .
F14 C9 C8 111.5(4) . .
F13 C9 C8 110.4(4) . .
F15 C9 C8 111.2(4) . .
O8 C10 O4 127.4(5) . .
O8 C10 C11 118.1(4) . .
O4 C10 C11 114.5(4) . .
F16 C11 F17 107.5(5) . .
F16 C11 C10 110.4(4) . .
F17 C11 C10 108.2(5) . .
F16 C11 C12 107.5(5) . .
F17 C11 C12 108.2(4) . .
C10 C11 C12 114.7(4) . .
F19 C12 F18 109.7(5) . .
F19 C12 F20 108.2(5) . .
F18 C12 F20 108.5(5) . .
F19 C12 C11 109.4(5) . .
F18 C12 C11 111.3(5) . .
F20 C12 C11 109.7(5) . .

loop_
_geom_bond_atom_site_label_1
_geom_bond_atom_site_label_2
_geom_bond_distance
_geom_bond_site_symmetry_2
Rh1 O4 2.019(3) .
Rh1 O3 2.025(3) .
Rh1 O1 2.027(3) .
Rh1 O2 2.055(3) .
Rh1 O5 2.458(3) 4_575
Rh1 Bi1 2.5651(5) .
Bi1 O7 2.336(3) .
Bi1 O8 2.381(4) .
Bi1 O6 2.419(3) .
Bi1 O5 2.581(3) .
O1 C1 1.266(5) .
O2 C4 1.267(6) .
O3 C7 1.271(6) .
O4 C10 1.273(6) .
O5 C1 1.253(6) .
O5 Rh1 2.458(3) 4_576
O6 C4 1.247(6) .
O7 C7 1.253(6) .
O8 C10 1.250(6) .
C1 C2 1.551(7) .
C2 F2 1.343(5) .
C2 F1 1.356(5) .
C2 C3 1.531(7) .
C3 F3 1.334(7) .
C3 F4 1.336(7) .
C3 F5 1.340(6) .
C4 C5 1.550(7) .
C5 F7 1.347(6) .
C5 F6 1.351(5) .
C5 C6 1.546(7) .
C6 F10 1.324(7) .
C6 F9 1.327(6) .
C6 F8 1.337(6) .
C7 C8 1.545(7) .
C8 F12 1.341(5) .
C8 F11 1.349(5) .
C8 C9 1.529(7) .
C9 F14 1.329(6) .
C9 F13 1.336(6) .
C9 F15 1.337(6) .
C10 C11 1.537(7) .
C11 F16 1.345(6) .
C11 F17 1.348(6) .
C11 C12 1.542(8) .
C12 F19 1.320(7) .
C12 F18 1.321(7) .
C12 F20 1.330(6) .
